data_2229948
loop_
_publ_author_name
'Hong, Yi-Ling'
'Tan, Hua-Jie'
'Shen, Liang'

_publ_section_title
;
 <i>N</i>,<i>N</i>'-[(1<i>S</i>,2<i>S</i>)-Cyclohexane-1,2-diyl]bis(4-methylbenzenesulfonamide)
;
_journal_coeditor_code CV5062
_journal_issue 5
_journal_name_full 'Acta Crystallographica Section E'
_journal_page_first o1121
_journal_paper_doi 10.1107/S1600536811012372
_journal_volume 67
_journal_year 2011
_chemical_formula_iupac 'C20 H26 N2 O4 S2'
_chemical_formula_moiety 'C20 H26 N2 O4 S2'
_chemical_formula_sum 'C20 H26 N2 O4 S2'
_chemical_formula_weight 422.55
_chemical_name_systematic
;
<i>N</i>,<i>N</i>'-[(1<i>S</i>,2<i>S</i>)-Cyclohexane-1,2-diyl]bis(4-
methylbenzenesulfonamide)
;
_space_group_IT_number 19
_symmetry_cell_setting orthorhombic
_symmetry_space_group_name_Hall 'P 2ac 2ab'
_symmetry_space_group_name_H-M 'P 21 21 21'
_atom_sites_solution_hydrogens geom
_atom_sites_solution_primary direct
_atom_sites_solution_secondary difmap
_audit_creation_method SHELXL-97
_cell_angle_alpha 90.00
_cell_angle_beta 90.00
_cell_angle_gamma 90.00
_cell_formula_units_Z 4
_cell_length_a 11.5704(14)
_cell_length_b 12.2585(15)
_cell_length_c 15.3757(19)
_cell_measurement_reflns_used 5610
_cell_measurement_temperature 296.0(10)
_cell_measurement_theta_max 27.36
_cell_measurement_theta_min 2.20
_cell_volume 2180.8(5)
_computing_cell_refinement 'SAINT (Bruker, 1998)'
_computing_data_collection 'SMART (Bruker, 1998)'
_computing_data_reduction 'SAINT (Bruker, 1998)'
_computing_molecular_graphics 'ORTEP-3  (Farrugia,1997)'
_computing_publication_material 'WinGX (Farrugia, 1999)'
_computing_structure_refinement 'SHELXL97 (Sheldrick, 2008)'
_computing_structure_solution 'SHELXS97 (Sheldrick, 2008)'
_diffrn_ambient_temperature 296(2)
_diffrn_measured_fraction_theta_full 0.995
_diffrn_measured_fraction_theta_max 0.995
_diffrn_measurement_device_type 'Bruker SMART CCD'
_diffrn_measurement_method '\f and \w'
_diffrn_radiation_monochromator graphite
_diffrn_radiation_source 'fine-focus sealed tube'
_diffrn_radiation_type MoK\a
_diffrn_radiation_wavelength 0.71073
_diffrn_reflns_av_R_equivalents 0.0210
_diffrn_reflns_av_sigmaI/netI 0.0303
_diffrn_reflns_limit_h_max 14
_diffrn_reflns_limit_h_min -14
_diffrn_reflns_limit_k_max 7
_diffrn_reflns_limit_k_min -15
_diffrn_reflns_limit_l_max 17
_diffrn_reflns_limit_l_min -18
_diffrn_reflns_number 9486
_diffrn_reflns_theta_full 26.00
_diffrn_reflns_theta_max 26.00
_diffrn_reflns_theta_min 2.12
_exptl_absorpt_coefficient_mu 0.271
_exptl_absorpt_correction_T_max 0.9182
_exptl_absorpt_correction_T_min 0.8224
_exptl_absorpt_correction_type multi-scan
_exptl_absorpt_process_details '(SADABS; Sheldrick, 1996)'
_exptl_crystal_colour yellow
_exptl_crystal_density_diffrn 1.287
_exptl_crystal_density_method 'not measured'
_exptl_crystal_description chunk
_exptl_crystal_F_000 896
_exptl_crystal_size_max 0.75
_exptl_crystal_size_mid 0.65
_exptl_crystal_size_min 0.32
_refine_diff_density_max 0.175
_refine_diff_density_min -0.242
_refine_ls_abs_structure_details 'Flack (1983), 1706 Friedel pairs'
_refine_ls_abs_structure_Flack 0.07(7)
_refine_ls_extinction_coef 0.0129(10)
_refine_ls_extinction_expression Fc^*^=kFc[1+0.001xFc^2^\l^3^/sin(2\q)]^-1/4^
_refine_ls_extinction_method 'SHELXL97 (Sheldrick, 2008)'
_refine_ls_goodness_of_fit_ref 1.001
_refine_ls_hydrogen_treatment constr
_refine_ls_matrix_type full
_refine_ls_number_parameters 256
_refine_ls_number_reflns 4196
_refine_ls_number_restraints 0
_refine_ls_restrained_S_all 1.001
_refine_ls_R_factor_all 0.0410
_refine_ls_R_factor_gt 0.0353
_refine_ls_shift/su_max 0.000
_refine_ls_shift/su_mean 0.000
_refine_ls_structure_factor_coef Fsqd
_refine_ls_weighting_details 'calc w=1/[\s^2^(Fo^2^)+(0.0445P)^2^+0.4906P] where P=(Fo^2^+2Fc^2^)/3'
_refine_ls_weighting_scheme calc
_refine_ls_wR_factor_gt 0.0890
_refine_ls_wR_factor_ref 0.0938
_reflns_number_gt 3748
_reflns_number_total 4196
_reflns_threshold_expression I>2sigma(I)
_cod_data_source_file cv5062.cif
_cod_data_source_block I
_cod_database_code 2229948
_cod_database_fobs_code 2229948

loop_
_symmetry_equiv_pos_as_xyz
'x, y, z'
'-x+1/2, -y, z+1/2'
'x+1/2, -y+1/2, -z'
'-x, y+1/2, -z+1/2'

loop_
_atom_site_type_symbol
_atom_site_label
_atom_site_fract_x
_atom_site_fract_y
_atom_site_fract_z
_atom_site_U_iso_or_equiv
_atom_site_adp_type
_atom_site_calc_flag
_atom_site_refinement_flags
_atom_site_occupancy
_atom_site_disorder_assembly
_atom_site_disorder_group
S S2 0.67936(6) 0.34616(4) 0.33373(4) 0.05778(17) Uani d . 1 . .
S S1 0.62809(5) 0.40875(4) 0.66645(3) 0.05630(16) Uani d . 1 . .
C C14 0.54709(19) 0.41739(18) 0.34420(13) 0.0522(5) Uani d . 1 . .
O O1 0.66322(17) 0.40834(14) 0.75630(9) 0.0696(5) Uani d . 1 . .
O O4 0.6663(2) 0.24457(14) 0.37717(13) 0.0815(6) Uani d . 1 . .
C C7 0.4973(2) 0.48007(17) 0.65910(13) 0.0546(5) Uani d . 1 . .
O O3 0.70891(17) 0.34735(14) 0.24292(10) 0.0691(5) Uani d . 1 . .
N N2 0.77908(17) 0.41378(18) 0.38123(10) 0.0600(5) Uani d . 1 . .
H H102 0.8017 0.4755 0.3500 0.090 Uiso d R 1 . .
N N1 0.72602(17) 0.47945(16) 0.61697(10) 0.0553(5) Uani d . 1 . .
H H101 0.7469 0.5406 0.6526 0.083 Uiso d R 1 . .
O O2 0.61429(19) 0.30761(13) 0.62249(11) 0.0717(5) Uani d . 1 . .
C C1 0.71703(19) 0.49569(17) 0.52189(12) 0.0486(5) Uani d . 1 . .
H H1 0.6373 0.4812 0.5038 0.058 Uiso calc R 1 . .
C C10 0.2880(2) 0.5933(2) 0.65482(15) 0.0641(6) Uani d . 1 . .
C C13 0.1751(3) 0.6529(3) 0.6547(2) 0.0824(8) Uani d . 1 . .
H H13A 0.1154 0.6058 0.6764 0.124 Uiso calc R 1 . .
H H13B 0.1565 0.6749 0.5964 0.124 Uiso calc R 1 . .
H H13C 0.1808 0.7163 0.6911 0.124 Uiso calc R 1 . .
C C19 0.5374(2) 0.5203(2) 0.30984(16) 0.0624(6) Uani d . 1 . .
H H19 0.6004 0.5527 0.2825 0.075 Uiso calc R 1 . .
C C11 0.2962(2) 0.4872(2) 0.62491(19) 0.0752(7) Uani d . 1 . .
H H11 0.2306 0.4529 0.6030 0.090 Uiso calc R 1 . .
C C8 0.4911(2) 0.5865(2) 0.68795(18) 0.0765(7) Uani d . 1 . .
H H8 0.5567 0.6212 0.7093 0.092 Uiso calc R 1 . .
C C2 0.7466(3) 0.6124(2) 0.50033(16) 0.0815(9) Uani d . 1 . .
H H2A 0.6980 0.6607 0.5345 0.098 Uiso calc R 1 . .
H H2B 0.7301 0.6258 0.4394 0.098 Uiso calc R 1 . .
C C6 0.7972(2) 0.4147(2) 0.47615(13) 0.0631(6) Uani d . 1 . .
H H6 0.7820 0.3414 0.4989 0.076 Uiso calc R 1 . .
C C18 0.4338(2) 0.5754(2) 0.31602(18) 0.0728(7) Uani d . 1 . .
H H18 0.4279 0.6455 0.2933 0.087 Uiso calc R 1 . .
C C12 0.3992(3) 0.4310(2) 0.62680(17) 0.0719(7) Uani d . 1 . .
H H12 0.4025 0.3597 0.6062 0.086 Uiso calc R 1 . .
C C17 0.3394(2) 0.5287(2) 0.35501(17) 0.0723(7) Uani d . 1 . .
C C15 0.4543(3) 0.3685(2) 0.38376(17) 0.0733(7) Uani d . 1 . .
H H15 0.4605 0.2985 0.4067 0.088 Uiso calc R 1 . .
C C20 0.2257(3) 0.5907(3) 0.3615(2) 0.1059(11) Uani d . 1 . .
H H20A 0.2108 0.6088 0.4212 0.159 Uiso calc R 1 . .
H H20B 0.1641 0.5460 0.3396 0.159 Uiso calc R 1 . .
H H20C 0.2305 0.6564 0.3277 0.159 Uiso calc R 1 . .
C C9 0.3878(3) 0.6408(2) 0.6850(2) 0.0810(8) Uani d . 1 . .
H H9 0.3850 0.7128 0.7041 0.097 Uiso calc R 1 . .
C C16 0.3510(3) 0.4257(3) 0.38880(19) 0.0850(8) Uani d . 1 . .
H H16 0.2878 0.3933 0.4159 0.102 Uiso calc R 1 . .
C C5 0.9229(3) 0.4441(5) 0.4944(2) 0.1246(19) Uani d . 1 . .
H H5A 0.9394 0.4311 0.5554 0.149 Uiso calc R 1 . .
H H5B 0.9727 0.3968 0.4604 0.149 Uiso calc R 1 . .
C C4 0.9504(3) 0.5625(6) 0.4727(2) 0.156(3) Uani d . 1 . .
H H4A 1.0295 0.5782 0.4892 0.187 Uiso calc R 1 . .
H H4B 0.9435 0.5733 0.4104 0.187 Uiso calc R 1 . .
C C3 0.8719(4) 0.6387(4) 0.5182(2) 0.1297(18) Uani d . 1 . .
H H3A 0.8881 0.7126 0.4992 0.156 Uiso calc R 1 . .
H H3B 0.8861 0.6348 0.5803 0.156 Uiso calc R 1 . .

loop_
_atom_site_aniso_label
_atom_site_aniso_U_11
_atom_site_aniso_U_22
_atom_site_aniso_U_33
_atom_site_aniso_U_12
_atom_site_aniso_U_13
_atom_site_aniso_U_23
S2 0.0767(4) 0.0523(3) 0.0444(3) 0.0109(3) 0.0052(3) -0.0021(2)
S1 0.0786(4) 0.0508(3) 0.0395(2) -0.0039(3) 0.0075(3) 0.0023(2)
C14 0.0620(13) 0.0541(11) 0.0406(10) -0.0011(10) -0.0020(9) -0.0021(10)
O1 0.0994(13) 0.0680(9) 0.0414(8) -0.0018(10) 0.0051(8) 0.0113(7)
O4 0.1114(16) 0.0534(9) 0.0798(12) 0.0169(10) 0.0114(11) 0.0073(8)
C7 0.0707(14) 0.0495(10) 0.0437(11) -0.0136(10) 0.0092(11) -0.0052(9)
O3 0.0919(13) 0.0705(10) 0.0449(8) 0.0055(10) 0.0063(8) -0.0122(7)
N2 0.0655(12) 0.0763(12) 0.0382(9) 0.0112(11) 0.0029(8) 0.0005(9)
N1 0.0646(11) 0.0676(11) 0.0337(8) -0.0030(9) 0.0017(8) 0.0045(8)
O2 0.0989(14) 0.0533(8) 0.0631(10) 0.0004(9) 0.0087(10) -0.0038(8)
C1 0.0517(11) 0.0612(11) 0.0330(9) 0.0032(9) -0.0022(8) 0.0039(9)
C10 0.0732(15) 0.0639(13) 0.0551(13) -0.0078(12) 0.0077(11) 0.0031(11)
C13 0.0744(17) 0.0878(18) 0.085(2) -0.0004(15) 0.0022(15) 0.0123(16)
C19 0.0597(13) 0.0589(13) 0.0687(15) -0.0012(11) 0.0004(11) 0.0099(11)
C11 0.0691(17) 0.0690(15) 0.0875(18) -0.0214(14) -0.0050(15) -0.0062(14)
C8 0.0723(17) 0.0602(14) 0.097(2) -0.0060(13) -0.0110(15) -0.0275(14)
C2 0.130(3) 0.0718(16) 0.0428(12) -0.0146(16) -0.0041(14) 0.0086(11)
C6 0.0666(14) 0.0855(15) 0.0373(10) 0.0252(13) 0.0002(9) 0.0033(11)
C18 0.0702(16) 0.0680(15) 0.0803(18) 0.0080(13) -0.0010(13) 0.0064(13)
C12 0.0838(18) 0.0548(13) 0.0771(16) -0.0185(13) 0.0036(14) -0.0131(12)
C17 0.0653(15) 0.0912(18) 0.0604(15) 0.0078(14) -0.0004(12) -0.0065(13)
C15 0.0838(19) 0.0674(15) 0.0688(16) -0.0057(14) 0.0116(14) 0.0111(12)
C20 0.0752(19) 0.132(3) 0.110(2) 0.024(2) 0.0081(19) -0.007(2)
C9 0.0863(19) 0.0603(14) 0.096(2) -0.0028(14) -0.0098(16) -0.0269(14)
C16 0.0695(18) 0.110(2) 0.0755(18) -0.0133(17) 0.0182(14) 0.0057(17)
C5 0.063(2) 0.257(6) 0.0537(16) 0.050(3) -0.0093(14) -0.016(3)
C4 0.079(2) 0.334(8) 0.0541(17) -0.088(4) 0.0068(16) -0.014(3)
C3 0.168(4) 0.169(4) 0.0517(16) -0.107(3) 0.013(2) -0.004(2)

loop_
_atom_type_symbol
_atom_type_description
_atom_type_scat_dispersion_real
_atom_type_scat_dispersion_imag
_atom_type_scat_source
C C 0.0033 0.0016 'International Tables Vol C Tables 4.2.6.8 and 6.1.1.4'
H H 0.0000 0.0000 'International Tables Vol C Tables 4.2.6.8 and 6.1.1.4'
N N 0.0061 0.0033 'International Tables Vol C Tables 4.2.6.8 and 6.1.1.4'
O O 0.0106 0.0060 'International Tables Vol C Tables 4.2.6.8 and 6.1.1.4'
S S 0.1246 0.1234 'International Tables Vol C Tables 4.2.6.8 and 6.1.1.4'

loop_
_geom_angle_atom_site_label_1
_geom_angle_atom_site_label_2
_geom_angle_atom_site_label_3
_geom_angle_site_symmetry_1
_geom_angle_site_symmetry_3
_geom_angle
_geom_angle_publ_flag
O4 S2 O3 . . 119.38(11) ?
O4 S2 N2 . . 108.47(12) ?
O3 S2 N2 . . 105.48(11) ?
O4 S2 C14 . . 107.31(12) ?
O3 S2 C14 . . 106.81(10) ?
N2 S2 C14 . . 109.09(10) ?
O2 S1 O1 . . 119.01(10) ?
O2 S1 N1 . . 108.82(11) ?
O1 S1 N1 . . 104.81(10) ?
O2 S1 C7 . . 107.92(12) ?
O1 S1 C7 . . 107.91(11) ?
N1 S1 C7 . . 107.92(10) ?
C15 C14 C19 . . 120.6(2) ?
C15 C14 S2 . . 120.10(18) ?
C19 C14 S2 . . 119.28(18) ?
C12 C7 C8 . . 119.1(2) ?
C12 C7 S1 . . 121.16(18) ?
C8 C7 S1 . . 119.76(19) ?
C6 N2 S2 . . 124.00(18) ?
C6 N2 H102 . . 117.6 ?
S2 N2 H102 . . 112.8 ?
C1 N1 S1 . . 119.21(15) ?
C1 N1 H101 . . 118.5 ?
S1 N1 H101 . . 109.1 ?
N1 C1 C2 . . 109.21(18) ?
N1 C1 C6 . . 108.92(17) ?
C2 C1 C6 . . 112.2(2) ?
N1 C1 H1 . . 108.8 ?
C2 C1 H1 . . 108.8 ?
C6 C1 H1 . . 108.8 ?
C9 C10 C11 . . 117.0(3) ?
C9 C10 C13 . . 121.8(2) ?
C11 C10 C13 . . 121.2(3) ?
C10 C13 H13A . . 109.5 ?
C10 C13 H13B . . 109.5 ?
H13A C13 H13B . . 109.5 ?
C10 C13 H13C . . 109.5 ?
H13A C13 H13C . . 109.5 ?
H13B C13 H13C . . 109.5 ?
C14 C19 C18 . . 119.6(2) ?
C14 C19 H19 . . 120.2 ?
C18 C19 H19 . . 120.2 ?
C12 C11 C10 . . 121.5(2) ?
C12 C11 H11 . . 119.2 ?
C10 C11 H11 . . 119.2 ?
C9 C8 C7 . . 119.6(2) ?
C9 C8 H8 . . 120.2 ?
C7 C8 H8 . . 120.2 ?
C1 C2 C3 . . 112.3(3) ?
C1 C2 H2A . . 109.1 ?
C3 C2 H2A . . 109.1 ?
C1 C2 H2B . . 109.1 ?
C3 C2 H2B . . 109.1 ?
H2A C2 H2B . . 107.9 ?
N2 C6 C5 . . 108.6(2) ?
N2 C6 C1 . . 111.93(17) ?
C5 C6 C1 . . 109.9(3) ?
N2 C6 H6 . . 108.8 ?
C5 C6 H6 . . 108.8 ?
C1 C6 H6 . . 108.8 ?
C17 C18 C19 . . 121.2(3) ?
C17 C18 H18 . . 119.4 ?
C19 C18 H18 . . 119.4 ?
C11 C12 C7 . . 120.2(2) ?
C11 C12 H12 . . 119.9 ?
C7 C12 H12 . . 119.9 ?
C16 C17 C18 . . 118.2(3) ?
C16 C17 C20 . . 121.3(3) ?
C18 C17 C20 . . 120.6(3) ?
C14 C15 C16 . . 118.5(2) ?
C14 C15 H15 . . 120.7 ?
C16 C15 H15 . . 120.7 ?
C17 C20 H20A . . 109.5 ?
C17 C20 H20B . . 109.5 ?
H20A C20 H20B . . 109.5 ?
C17 C20 H20C . . 109.5 ?
H20A C20 H20C . . 109.5 ?
H20B C20 H20C . . 109.5 ?
C8 C9 C10 . . 122.6(2) ?
C8 C9 H9 . . 118.7 ?
C10 C9 H9 . . 118.7 ?
C17 C16 C15 . . 121.9(3) ?
C17 C16 H16 . . 119.1 ?
C15 C16 H16 . . 119.1 ?
C4 C5 C6 . . 112.6(3) ?
C4 C5 H5A . . 109.1 ?
C6 C5 H5A . . 109.1 ?
C4 C5 H5B . . 109.1 ?
C6 C5 H5B . . 109.1 ?
H5A C5 H5B . . 107.8 ?
C3 C4 C5 . . 111.8(3) ?
C3 C4 H4A . . 109.3 ?
C5 C4 H4A . . 109.3 ?
C3 C4 H4B . . 109.3 ?
C5 C4 H4B . . 109.3 ?
H4A C4 H4B . . 107.9 ?
C4 C3 C2 . . 111.6(3) ?
C4 C3 H3A . . 109.3 ?
C2 C3 H3A . . 109.3 ?
C4 C3 H3B . . 109.3 ?
C2 C3 H3B . . 109.3 ?
H3A C3 H3B . . 108.0 ?

loop_
_geom_bond_atom_site_label_1
_geom_bond_atom_site_label_2
_geom_bond_site_symmetry_2
_geom_bond_distance
_geom_bond_publ_flag
S2 O4 . 1.4212(19) ?
S2 O3 . 1.4376(16) ?
S2 N2 . 1.597(2) ?
S2 C14 . 1.769(2) ?
S1 O2 . 1.4212(17) ?
S1 O1 . 1.4401(16) ?
S1 N1 . 1.6166(19) ?
S1 C7 . 1.751(3) ?
C14 C15 . 1.372(3) ?
C14 C19 . 1.372(3) ?
C7 C12 . 1.377(3) ?
C7 C8 . 1.380(3) ?
N2 C6 . 1.475(3) ?
N2 H102 . 0.9334 ?
N1 C1 . 1.479(2) ?
N1 H101 . 0.9589 ?
C1 C2 . 1.508(3) ?
C1 C6 . 1.530(3) ?
C1 H1 . 0.9800 ?
C10 C9 . 1.373(4) ?
C10 C11 . 1.384(4) ?
C10 C13 . 1.497(4) ?
C13 H13A . 0.9600 ?
C13 H13B . 0.9600 ?
C13 H13C . 0.9600 ?
C19 C18 . 1.379(3) ?
C19 H19 . 0.9300 ?
C11 C12 . 1.376(4) ?
C11 H11 . 0.9300 ?
C8 C9 . 1.369(4) ?
C8 H8 . 0.9300 ?
C2 C3 . 1.511(6) ?
C2 H2A . 0.9700 ?
C2 H2B . 0.9700 ?
C6 C5 . 1.524(5) ?
C6 H6 . 0.9800 ?
C18 C17 . 1.371(4) ?
C18 H18 . 0.9300 ?
C12 H12 . 0.9300 ?
C17 C16 . 1.371(4) ?
C17 C20 . 1.523(4) ?
C15 C16 . 1.389(4) ?
C15 H15 . 0.9300 ?
C20 H20A . 0.9600 ?
C20 H20B . 0.9600 ?
C20 H20C . 0.9600 ?
C9 H9 . 0.9300 ?
C16 H16 . 0.9300 ?
C5 C4 . 1.523(7) ?
C5 H5A . 0.9700 ?
C5 H5B . 0.9700 ?
C4 C3 . 1.478(7) ?
C4 H4A . 0.9700 ?
C4 H4B . 0.9700 ?
C3 H3A . 0.9700 ?
C3 H3B . 0.9700 ?

loop_
_geom_hbond_atom_site_label_D
_geom_hbond_atom_site_label_H
_geom_hbond_atom_site_label_A
_geom_hbond_site_symmetry_A
_geom_hbond_distance_DH
_geom_hbond_distance_HA
_geom_hbond_distance_DA
_geom_hbond_angle_DHA
_geom_hbond_publ_flag
N1 H101 O3 2_665 0.96 2.02 2.971(3) 171 yes
N2 H102 O1 2_664 0.93 2.07 2.982(3) 167 yes
C11 H11 O4 3_456 0.93 2.55 3.214(3) 129 yes
C9 H9 O1 4_656 0.93 2.54 3.452(3) 169 yes

loop_
_geom_torsion_atom_site_label_1
_geom_torsion_atom_site_label_2
_geom_torsion_atom_site_label_3
_geom_torsion_atom_site_label_4
_geom_torsion_site_symmetry_1
_geom_torsion_site_symmetry_2
_geom_torsion_site_symmetry_3
_geom_torsion_site_symmetry_4
_geom_torsion
_geom_torsion_publ_flag
O4 S2 C14 C15 . . . . -4.0(2) ?
O3 S2 C14 C15 . . . . 125.1(2) ?
N2 S2 C14 C15 . . . . -121.3(2) ?
O4 S2 C14 C19 . . . . 178.14(19) ?
O3 S2 C14 C19 . . . . -52.7(2) ?
N2 S2 C14 C19 . . . . 60.8(2) ?
O2 S1 C7 C12 . . . . 8.9(2) ?
O1 S1 C7 C12 . . . . -120.9(2) ?
N1 S1 C7 C12 . . . . 126.37(19) ?
O2 S1 C7 C8 . . . . -172.6(2) ?
O1 S1 C7 C8 . . . . 57.6(2) ?
N1 S1 C7 C8 . . . . -55.2(2) ?
O4 S2 N2 C6 . . . . -37.9(2) ?
O3 S2 N2 C6 . . . . -166.88(18) ?
C14 S2 N2 C6 . . . . 78.7(2) ?
O2 S1 N1 C1 . . . . 51.2(2) ?
O1 S1 N1 C1 . . . . 179.49(16) ?
C7 S1 N1 C1 . . . . -65.69(18) ?
S1 N1 C1 C2 . . . . 137.8(2) ?
S1 N1 C1 C6 . . . . -99.4(2) ?
C15 C14 C19 C18 . . . . 0.7(4) ?
S2 C14 C19 C18 . . . . 178.6(2) ?
C9 C10 C11 C12 . . . . 1.2(4) ?
C13 C10 C11 C12 . . . . -178.4(3) ?
C12 C7 C8 C9 . . . . 0.8(4) ?
S1 C7 C8 C9 . . . . -177.7(2) ?
N1 C1 C2 C3 . . . . 66.9(3) ?
C6 C1 C2 C3 . . . . -54.0(3) ?
S2 N2 C6 C5 . . . . 155.9(3) ?
S2 N2 C6 C1 . . . . -82.5(3) ?
N1 C1 C6 N2 . . . . 170.8(2) ?
C2 C1 C6 N2 . . . . -68.2(3) ?
N1 C1 C6 C5 . . . . -68.4(3) ?
C2 C1 C6 C5 . . . . 52.6(3) ?
C14 C19 C18 C17 . . . . -0.9(4) ?
C10 C11 C12 C7 . . . . 0.1(4) ?
C8 C7 C12 C11 . . . . -1.1(4) ?
S1 C7 C12 C11 . . . . 177.3(2) ?
C19 C18 C17 C16 . . . . 0.8(4) ?
C19 C18 C17 C20 . . . . 179.9(3) ?
C19 C14 C15 C16 . . . . -0.5(4) ?
S2 C14 C15 C16 . . . . -178.3(2) ?
C7 C8 C9 C10 . . . . 0.6(5) ?
C11 C10 C9 C8 . . . . -1.6(4) ?
C13 C10 C9 C8 . . . . 178.0(3) ?
C18 C17 C16 C15 . . . . -0.5(4) ?
C20 C17 C16 C15 . . . . -179.7(3) ?
C14 C15 C16 C17 . . . . 0.4(4) ?
N2 C6 C5 C4 . . . . 69.8(3) ?
C1 C6 C5 C4 . . . . -53.0(3) ?
C6 C5 C4 C3 . . . . 55.0(4) ?
C5 C4 C3 C2 . . . . -54.5(4) ?
C1 C2 C3 C4 . . . . 54.7(4) ?

loop_
_cod_related_entry_id
_cod_related_entry_database
_cod_related_entry_code
1 ChemSpider 17206632
